data_1510372
loop_
_publ_author_name
'Mazej, Z.'
'Goreshnik, E.'

_publ_section_title
;
 X-ray single crystal structures of Cd (Au F6)2, Mg (H F) Au F4 Au F6 and
 K Au F6 and vibrational spectra of Cd (Au F6)2 and K Au F6
;
_journal_name_full 'Solid State Sciences'
_journal_page_first 671
_journal_page_last 677
_journal_paper_doi 10.1016/j.solidstatesciences.2006.02.032
_journal_volume 8
_journal_year 2006
_chemical_formula_sum 'Au2 Cd F12'
_chemical_name_systematic 'Cd (Au F6)2'
_space_group_IT_number 15
_symmetry_space_group_name_Hall '-C 2yc'
_symmetry_space_group_name_H-M 'C 1 2/c 1'
_cell_angle_alpha 90
_cell_angle_beta 118.026
_cell_angle_gamma 90
_cell_formula_units_Z 4
_cell_length_a 11.167
_cell_length_b 8.7666
_cell_length_c 10.08
_cell_volume 871.081
_citation_journal_id_ASTM SSSCFJ
_cod_data_source_file gold_454.cif
_cod_data_source_block Au2Cd1F12
_cod_original_cell_volume 871.0805
_cod_original_formula_sum 'Au2 Cd1 F12'
_cod_database_code 1510372

loop_
_symmetry_equiv_pos_as_xyz
x,y,z
-x,y,-z+1/2
-x,-y,-z
x,-y,z-1/2
x+1/2,y+1/2,z
-x+1/2,y+1/2,-z+1/2
-x+1/2,-y+1/2,-z
x+1/2,-y+1/2,z-1/2

loop_
_atom_site_label
_atom_site_type_symbol
_atom_site_fract_x
_atom_site_fract_y
_atom_site_fract_z
_atom_site_occupancy
_atom_site_U_iso_or_equiv
F3 F-1 0.6389 0.6565 0.4944 1 0.0
F5 F-1 0.6344 0.4952 0.7234 1 0.0
Cd1 Cd+2 0.5 0.32585 0.75 1 0.0
Au1 Au+5 0.75037 0.49745 0.62922 1 0.0
F6 F-1 0.863 0.5031 0.5363 1 0.0
F1 F-1 0.8665 0.6489 0.7685 1 0.0
F2 F-1 0.6348 0.3522 0.4926 1 0.0
F4 F-1 0.8595 0.3447 0.7597 1 0.0
